data_7048857
loop_
_publ_author_name
'Kathewad, Neha'
'Kumar, Nandha'
'Dasgupta, Rajarshi'
'Ghosh, Moushakhi'
'Pal, Shiv'
'Khan, Shabana'

_publ_section_title
;
 The syntheses and photophysical properties of PNP-based Au(i) complexes
 with strong intramolecular AuAu interactions.
;
_journal_issue 21
_journal_name_full 'Dalton transactions (Cambridge, England : 2003)'
_journal_page_first 7274
_journal_page_last 7280
_journal_paper_doi 10.1039/c8dt04471f
_journal_volume 48
_journal_year 2019
_chemical_formula_moiety 'C64 H58 Au2 N2 P4, 2(F6 Sb), 2(C1 H2 Cl2)'
_chemical_formula_sum 'C66 H62 Au2 Cl4 F12 N2 P4 Sb2'
_chemical_formula_weight 2014.29
_space_group_crystal_system monoclinic
_space_group_IT_number 14
_space_group_name_Hall '-P 2yn'
_space_group_name_H-M_alt 'P 1 21/n 1'
_symmetry_space_group_name_Hall '-P 2yn'
_symmetry_space_group_name_H-M 'P 1 21/n 1'
_atom_sites_solution_hydrogens geom
_audit_block_doi 10.5517/ccdc.csd.cc1pz954
_audit_creation_date 2019-01-21
_audit_creation_method
;
Olex2 1.2
(compiled 2018.05.29 svn.r3508 for OlexSys, GUI svn.r5506)
;
_audit_update_record
;
2019-01-25 deposited with the CCDC.
2019-02-04 downloaded from the CCDC.
;
_cell_angle_alpha 90
_cell_angle_beta 95.971(8)
_cell_angle_gamma 90
_cell_formula_units_Z 2
_cell_length_a 13.516(4)
_cell_length_b 13.530(4)
_cell_length_c 18.730(6)
_cell_measurement_reflns_used 9695
_cell_measurement_temperature 150(2)
_cell_measurement_theta_max 28.47
_cell_measurement_theta_min 2.33
_cell_volume 3406.6(18)
_computing_cell_refinement 'SAINT v8.37A (Bruker, 2015)'
_computing_data_reduction 'SAINT v8.37A (Bruker, 2015)'
_computing_molecular_graphics 'Olex2 (Dolomanov et al., 2009)'
_computing_publication_material 'Olex2 (Dolomanov et al., 2009)'
_computing_structure_refinement 'ShelXL (Sheldrick, 2015)'
_computing_structure_solution 'SHELXT 2014/5 (Sheldrick, 2014)'
_diffrn_ambient_temperature 150.00
_diffrn_measured_fraction_theta_full 1.000
_diffrn_measured_fraction_theta_max 0.990
_diffrn_measurement_device_type 'Bruker APEX-II CCD'
_diffrn_measurement_method '\f and \w scans'
_diffrn_radiation_type MoK\a
_diffrn_radiation_wavelength 0.71073
_diffrn_reflns_av_R_equivalents 0.0667
_diffrn_reflns_av_unetI/netI 0.0324
_diffrn_reflns_Laue_measured_fraction_full 1.000
_diffrn_reflns_Laue_measured_fraction_max 0.990
_diffrn_reflns_limit_h_max 18
_diffrn_reflns_limit_h_min -18
_diffrn_reflns_limit_k_max 18
_diffrn_reflns_limit_k_min -17
_diffrn_reflns_limit_l_max 25
_diffrn_reflns_limit_l_min -24
_diffrn_reflns_number 71388
_diffrn_reflns_point_group_measured_fraction_full 1.000
_diffrn_reflns_point_group_measured_fraction_max 0.990
_diffrn_reflns_theta_full 25.242
_diffrn_reflns_theta_max 28.483
_diffrn_reflns_theta_min 2.136
_diffrn_standards_number 0
_exptl_absorpt_coefficient_mu 5.404
_exptl_absorpt_correction_T_max 0.7457
_exptl_absorpt_correction_T_min 0.4673
_exptl_absorpt_correction_type multi-scan
_exptl_absorpt_process_details
;
SADABS-2016/2 (Bruker,2016/2) was used for absorption correction.
wR2(int) was 0.1177 before and 0.0880 after correction.
The Ratio of minimum to maximum transmission is 0.6267.
The \l/2 correction factor is Not present.
;
_exptl_crystal_colour colourless
_exptl_crystal_density_diffrn 1.964
_exptl_crystal_description block
_exptl_crystal_F_000 1936
_exptl_crystal_size_max 0.2
_exptl_crystal_size_mid 0.1
_exptl_crystal_size_min 0.1
_refine_diff_density_max 0.608
_refine_diff_density_min -1.282
_refine_diff_density_rms 0.132
_refine_ls_extinction_method none
_refine_ls_goodness_of_fit_ref 1.032
_refine_ls_hydrogen_treatment constr
_refine_ls_matrix_type full
_refine_ls_number_parameters 445
_refine_ls_number_reflns 8541
_refine_ls_number_restraints 60
_refine_ls_restrained_S_all 1.038
_refine_ls_R_factor_all 0.0292
_refine_ls_R_factor_gt 0.0256
_refine_ls_shift/su_max 0.009
_refine_ls_shift/su_mean 0.000
_refine_ls_structure_factor_coef Fsqd
_refine_ls_weighting_details 'w=1/[\s^2^(Fo^2^)+(0.0277P)^2^+5.5187P] where P=(Fo^2^+2Fc^2^)/3'
_refine_ls_weighting_scheme calc
_refine_ls_wR_factor_gt 0.0617
_refine_ls_wR_factor_ref 0.0639
_reflns_Friedel_coverage 0.000
_reflns_number_gt 7883
_reflns_number_total 8541
_reflns_threshold_expression 'I > 2\s(I)'
_cod_data_source_file c8dt04471f2.cif
_cod_data_source_block s1_a
_cod_depositor_comments 'Adding full bibliography for 7048855--7048857.cif.'
_cod_original_cell_volume 3406.6(17)
_cod_database_code 7048857
_shelx_shelxl_version_number 2017/1
_shelx_space_group_comment
;
The symmetry employed for this shelxl refinement is uniquely defined
by the following loop, which should always be used as a source of
symmetry information in preference to the above space-group names.
They are only intended as comments.
;
_olex2_refinement_description
;
1. Fixed Uiso
 At 1.2 times of:
  All C(H) groups, All C(H,H) groups
 At 1.5 times of:
  All C(H,H,H) groups
2. Rigid bond restraints
 Cl2B, Cl1B, C32B, Cl2A, Cl1A, C32A
 with sigma for 1-2 distances of 0.01 and sigma for 1-3 distances of 0.01
3. Uiso/Uaniso restraints and constraints
Cl2B \\sim Cl1B \\sim C32B \\sim Cl2A \\sim Cl1A \\sim C32A: within 2A with
sigma of 0.01 and sigma for terminal atoms of 0.02
4. Others
 Sof(Cl2B)=Sof(Cl1B)=Sof(C32B)=Sof(H32A)=Sof(H32B)=1-FVAR(1)
 Sof(Cl2A)=Sof(Cl1A)=Sof(C32A)=Sof(H32C)=Sof(H32D)=FVAR(1)
5.a Secondary CH2 refined with riding coordinates:
 C32B(H32A,H32B), C32A(H32C,H32D)
5.b Aromatic/amide H refined with riding coordinates:
 C2(H), C3(HA), C7(HB), C8(HC), C9(HD), C11(HE), C12(HF), C13(HG), C14(HH),
 C15(HI), C16(HJ), C17(HK), C18(HL), C19(HM), C22(HQ), C23(HR), C24(HS),
 C25(HT), C28(HX), C29(HY), C30(HZ), C31(H0AA), C33(H1AA)
5.c Idealised Me refined as rotating group:
 C20(HN,HO,HP), C27(HU,HV,HW)
;
_olex2_submission_special_instructions 'No special instructions were received'

loop_
_space_group_symop_operation_xyz
'x, y, z'
'-x+1/2, y+1/2, -z+1/2'
'-x, -y, -z'
'x-1/2, -y-1/2, z-1/2'

loop_
_atom_site_label
_atom_site_type_symbol
_atom_site_fract_x
_atom_site_fract_y
_atom_site_fract_z
_atom_site_U_iso_or_equiv
_atom_site_adp_type
_atom_site_occupancy
_atom_site_site_symmetry_order
_atom_site_calc_flag
_atom_site_refinement_flags_posn
_atom_site_refinement_flags_adp
_atom_site_refinement_flags_occupancy
_atom_site_disorder_assembly
_atom_site_disorder_group
Au1 Au 0.44414(2) 0.52555(2) 0.43448(2) 0.01637(4) Uani 1 1 d . . . . .
Sb1 Sb 0.17978(2) 0.74778(2) 0.51407(2) 0.02964(6) Uani 1 1 d . . . . .
P1 P 0.35090(5) 0.38193(5) 0.43636(4) 0.01593(13) Uani 1 1 d . . . . .
P2 P 0.44189(5) 0.35415(5) 0.59022(4) 0.01620(13) Uani 1 1 d . . . . .
Cl2B Cl 0.16436(16) 1.0450(3) 0.24466(10) 0.0657(7) Uani 0.822(7) 1 d . U P A 2
Cl1B Cl 0.0775(2) 1.0397(2) 0.37862(10) 0.0828(9) Uani 0.822(7) 1 d . U P A 2
F5 F 0.27901(16) 0.65063(17) 0.50924(13) 0.0423(5) Uani 1 1 d . . . . .
F1 F 0.19063(18) 0.73175(18) 0.61418(11) 0.0449(5) Uani 1 1 d . . . . .
F2 F 0.08199(16) 0.65060(19) 0.50448(13) 0.0495(6) Uani 1 1 d . . . . .
F6 F 0.16967(19) 0.7586(2) 0.41391(13) 0.0560(7) Uani 1 1 d . . . . .
N1 N 0.35636(17) 0.32565(16) 0.51900(13) 0.0171(4) Uani 1 1 d . . . . .
F4 F 0.28201(17) 0.84178(17) 0.52338(14) 0.0498(6) Uani 1 1 d . . . . .
F3 F 0.08687(18) 0.84763(19) 0.52085(15) 0.0547(7) Uani 1 1 d . . . . .
C1 C 0.2212(2) 0.3924(2) 0.40397(15) 0.0195(5) Uani 1 1 d . . . . .
C2 C 0.5048(2) 0.2735(2) 0.39015(18) 0.0272(6) Uani 1 1 d . . . . .
H H 0.538368 0.290960 0.434205 0.033 Uiso 1 1 calc R . . . .
C3 C 0.3561(2) 0.2754(2) 0.30744(17) 0.0278(6) Uani 1 1 d . . . . .
HA H 0.290161 0.294202 0.295883 0.033 Uiso 1 1 calc R . . . .
C4 C 0.4947(2) 0.2394(2) 0.62532(16) 0.0202(5) Uani 1 1 d . . . . .
C5 C 0.4057(2) 0.3011(2) 0.37352(15) 0.0199(5) Uani 1 1 d . . . . .
C6 C 0.3777(2) 0.4097(2) 0.66067(15) 0.0195(5) Uani 1 1 d . . . . .
C7 C 0.1803(2) 0.4868(2) 0.39604(17) 0.0235(6) Uani 1 1 d . . . . .
HB H 0.220556 0.542127 0.405141 0.028 Uiso 1 1 calc R . . . .
C8 C 0.0795(2) 0.4984(3) 0.37457(18) 0.0306(7) Uani 1 1 d . . . . .
HC H 0.052319 0.561413 0.369361 0.037 Uiso 1 1 calc R . . . .
C9 C 0.4391(2) 0.1646(2) 0.65344(17) 0.0249(6) Uani 1 1 d . . . . .
HD H 0.371341 0.173394 0.655940 0.030 Uiso 1 1 calc R . . . .
C10 C 0.2811(2) 0.2510(2) 0.53119(17) 0.0241(6) Uani 1 1 d . . . . .
C11 C 0.5963(2) 0.2252(2) 0.62236(18) 0.0276(6) Uani 1 1 d . . . . .
HE H 0.634193 0.274480 0.603810 0.033 Uiso 1 1 calc R . . . .
C12 C 0.4054(3) 0.2214(3) 0.25844(18) 0.0337(7) Uani 1 1 d . . . . .
HF H 0.372056 0.203702 0.214354 0.040 Uiso 1 1 calc R . . . .
C13 C 0.0197(2) 0.4166(3) 0.36095(18) 0.0337(7) Uani 1 1 d . . . . .
HG H -0.048008 0.424684 0.347618 0.040 Uiso 1 1 calc R . . . .
C14 C 0.3631(3) 0.3634(3) 0.72527(17) 0.0321(7) Uani 1 1 d . . . . .
HH H 0.384048 0.298594 0.733598 0.039 Uiso 1 1 calc R . . . .
C15 C 0.5035(3) 0.1943(3) 0.27519(19) 0.0332(7) Uani 1 1 d . . . . .
HI H 0.536055 0.158649 0.242218 0.040 Uiso 1 1 calc R . . . .
C16 C 0.5536(3) 0.2198(3) 0.3408(2) 0.0338(7) Uani 1 1 d . . . . .
HJ H 0.619606 0.201222 0.351993 0.041 Uiso 1 1 calc R . . . .
C17 C 0.3491(3) 0.5081(2) 0.65093(18) 0.0279(6) Uani 1 1 d . . . . .
HK H 0.360548 0.540481 0.608773 0.033 Uiso 1 1 calc R . . . .
C18 C 0.1605(2) 0.3098(2) 0.38899(17) 0.0248(6) Uani 1 1 d . . . . .
HL H 0.187359 0.246526 0.393697 0.030 Uiso 1 1 calc R . . . .
C19 C 0.0599(2) 0.3225(3) 0.36702(19) 0.0322(7) Uani 1 1 d . . . . .
HM H 0.019541 0.267647 0.356385 0.039 Uiso 1 1 calc R . . . .
C20 C 0.1643(2) 0.3877(3) 0.56908(19) 0.0363(8) Uani 1 1 d . . . . .
HN H 0.164845 0.400973 0.619469 0.054 Uiso 1 1 calc GR . . . .
HO H 0.098878 0.399694 0.545503 0.054 Uiso 1 1 calc GR . . . .
HP H 0.211193 0.430147 0.549092 0.054 Uiso 1 1 calc GR . . . .
C21 C 0.1923(2) 0.2819(3) 0.55842(17) 0.0309(7) Uani 1 1 d . . . . .
C22 C 0.6414(3) 0.1372(3) 0.6471(2) 0.0388(8) Uani 1 1 d . . . . .
HQ H 0.709192 0.127913 0.645062 0.047 Uiso 1 1 calc R . . . .
C23 C 0.3036(3) 0.5586(3) 0.7034(2) 0.0351(8) Uani 1 1 d . . . . .
HR H 0.283861 0.623982 0.696012 0.042 Uiso 1 1 calc R . . . .
C24 C 0.4850(3) 0.0768(2) 0.67784(19) 0.0325(7) Uani 1 1 d . . . . .
HS H 0.447823 0.026812 0.696248 0.039 Uiso 1 1 calc R . . . .
C25 C 0.5858(3) 0.0643(3) 0.6746(2) 0.0386(8) Uani 1 1 d . . . . .
HT H 0.616380 0.005838 0.691123 0.046 Uiso 1 1 calc R . . . .
C26 C 0.2987(3) 0.1510(2) 0.51580(18) 0.0345(8) Uani 1 1 d . . . . .
C27 C 0.3890(4) 0.1135(3) 0.4842(2) 0.0464(10) Uani 1 1 d . . . . .
HU H 0.375301 0.109453 0.432980 0.070 Uiso 1 1 calc GR . . . .
HV H 0.406024 0.049175 0.503281 0.070 Uiso 1 1 calc GR . . . .
HW H 0.443590 0.158006 0.496185 0.070 Uiso 1 1 calc GR . . . .
C28 C 0.3167(3) 0.4148(3) 0.7776(2) 0.0412(9) Uani 1 1 d . . . . .
HX H 0.305400 0.383176 0.820084 0.049 Uiso 1 1 calc R . . . .
C29 C 0.1232(3) 0.2097(4) 0.5719(2) 0.0491(11) Uani 1 1 d . . . . .
HY H 0.064649 0.228032 0.590421 0.059 Uiso 1 1 calc R . . . .
C30 C 0.2879(3) 0.5112(3) 0.7666(2) 0.0393(8) Uani 1 1 d . . . . .
HZ H 0.257734 0.544895 0.801811 0.047 Uiso 1 1 calc R . . . .
C31 C 0.2253(4) 0.0826(3) 0.5305(2) 0.0501(12) Uani 1 1 d . . . . .
H0AA H 0.234796 0.015943 0.521188 0.060 Uiso 1 1 calc R . . . .
C32B C 0.0806(7) 0.9845(6) 0.2969(4) 0.0516(17) Uani 0.822(7) 1 d . U P A 2
H32A H 0.014459 0.985448 0.271312 0.062 Uiso 0.822(7) 1 calc R . P A 2
H32B H 0.100633 0.916055 0.303835 0.062 Uiso 0.822(7) 1 calc R . P A 2
C33 C 0.1402(4) 0.1116(4) 0.5582(3) 0.0586(14) Uani 1 1 d . . . . .
H1AA H 0.093272 0.064517 0.567833 0.070 Uiso 1 1 calc R . . . .
Cl2A Cl 0.1558(10) 1.0914(9) 0.2526(7) 0.078(3) Uani 0.178(7) 1 d . U P A 1
Cl1A Cl 0.0959(8) 0.9759(15) 0.3696(6) 0.095(4) Uani 0.178(7) 1 d . U P A 1
C32A C 0.071(4) 1.006(4) 0.281(2) 0.061(4) Uani 0.178(7) 1 d . U P A 1
H32C H 0.004710 1.032978 0.272865 0.073 Uiso 0.178(7) 1 calc R . P A 1
H32D H 0.073317 0.946261 0.252397 0.073 Uiso 0.178(7) 1 calc R . P A 1

loop_
_atom_site_aniso_label
_atom_site_aniso_U_11
_atom_site_aniso_U_22
_atom_site_aniso_U_33
_atom_site_aniso_U_23
_atom_site_aniso_U_13
_atom_site_aniso_U_12
Au1 0.01696(6) 0.01604(6) 0.01584(6) 0.00098(3) 0.00044(4) -0.00209(3)
Sb1 0.02434(11) 0.03620(12) 0.02747(11) -0.00652(9) -0.00165(8) 0.00207(8)
P1 0.0156(3) 0.0157(3) 0.0161(3) 0.0000(2) 0.0002(2) -0.0012(2)
P2 0.0168(3) 0.0154(3) 0.0163(3) 0.0024(2) 0.0012(2) -0.0010(2)
Cl2B 0.0584(10) 0.099(2) 0.0403(8) -0.0015(10) 0.0094(7) -0.0016(12)
Cl1B 0.132(2) 0.0777(15) 0.0416(8) -0.0167(9) 0.0252(10) -0.0540(14)
F5 0.0324(11) 0.0432(12) 0.0510(13) -0.0125(10) 0.0030(10) 0.0083(9)
F1 0.0554(14) 0.0521(13) 0.0264(11) -0.0043(9) 0.0001(10) 0.0062(11)
F2 0.0347(12) 0.0595(15) 0.0556(15) -0.0225(12) 0.0114(10) -0.0137(11)
F6 0.0465(14) 0.091(2) 0.0291(12) 0.0018(12) -0.0006(10) -0.0068(13)
N1 0.0162(10) 0.0155(10) 0.0196(11) -0.0004(8) 0.0013(9) -0.0031(8)
F4 0.0415(12) 0.0398(12) 0.0648(16) 0.0008(11) -0.0097(11) -0.0088(10)
F3 0.0418(13) 0.0535(14) 0.0664(17) -0.0091(12) -0.0061(12) 0.0222(11)
C1 0.0176(12) 0.0252(14) 0.0153(12) 0.0001(10) 0.0004(10) -0.0024(11)
C2 0.0228(14) 0.0306(16) 0.0277(16) -0.0097(12) 0.0003(12) -0.0003(12)
C3 0.0290(16) 0.0302(16) 0.0230(15) -0.0038(12) -0.0025(12) 0.0045(13)
C4 0.0221(14) 0.0188(13) 0.0192(13) 0.0019(10) 0.0004(11) 0.0015(10)
C5 0.0216(13) 0.0187(13) 0.0194(13) -0.0009(10) 0.0020(10) -0.0009(10)
C6 0.0181(12) 0.0224(13) 0.0178(13) -0.0004(10) 0.0010(10) -0.0011(10)
C7 0.0247(15) 0.0240(15) 0.0211(14) 0.0014(11) -0.0005(11) 0.0014(11)
C8 0.0251(16) 0.0392(17) 0.0277(17) 0.0045(14) 0.0045(13) 0.0099(14)
C9 0.0271(15) 0.0232(14) 0.0242(15) 0.0038(11) 0.0019(12) -0.0027(12)
C10 0.0237(14) 0.0244(15) 0.0226(14) 0.0069(11) -0.0044(11) -0.0113(11)
C11 0.0248(15) 0.0272(15) 0.0311(17) 0.0053(13) 0.0047(13) 0.0026(12)
C12 0.044(2) 0.0349(17) 0.0207(15) -0.0078(13) -0.0015(14) 0.0041(15)
C13 0.0187(14) 0.052(2) 0.0297(17) 0.0062(15) 0.0004(12) 0.0016(14)
C14 0.0429(19) 0.0311(17) 0.0241(16) 0.0086(13) 0.0113(14) 0.0030(14)
C15 0.0405(19) 0.0309(17) 0.0292(17) -0.0059(13) 0.0092(14) 0.0051(14)
C16 0.0258(16) 0.0358(18) 0.0404(19) -0.0104(15) 0.0060(14) 0.0024(14)
C17 0.0339(17) 0.0266(15) 0.0241(15) 0.0033(12) 0.0071(13) 0.0043(13)
C18 0.0218(14) 0.0253(15) 0.0265(15) 0.0002(12) -0.0016(11) -0.0041(11)
C19 0.0210(15) 0.0427(19) 0.0318(17) 0.0022(14) -0.0027(13) -0.0114(13)
C20 0.0190(15) 0.061(2) 0.0285(17) -0.0030(16) 0.0013(13) 0.0035(15)
C21 0.0220(15) 0.050(2) 0.0203(15) 0.0115(14) -0.0007(12) -0.0105(14)
C22 0.0314(18) 0.040(2) 0.045(2) 0.0122(16) 0.0062(15) 0.0152(15)
C23 0.0392(19) 0.0304(17) 0.0368(19) -0.0040(14) 0.0085(15) 0.0097(15)
C24 0.0435(19) 0.0221(15) 0.0318(17) 0.0095(13) 0.0033(14) -0.0014(14)
C25 0.049(2) 0.0278(17) 0.039(2) 0.0113(15) 0.0053(16) 0.0160(16)
C26 0.049(2) 0.0229(15) 0.0282(17) 0.0045(13) -0.0111(15) -0.0092(14)
C27 0.083(3) 0.0188(16) 0.036(2) -0.0022(14) 0.001(2) 0.0045(17)
C28 0.058(2) 0.043(2) 0.0247(17) 0.0069(15) 0.0160(16) 0.0060(18)
C29 0.0331(19) 0.075(3) 0.038(2) 0.024(2) -0.0031(16) -0.025(2)
C30 0.043(2) 0.045(2) 0.0310(19) -0.0076(16) 0.0112(16) 0.0057(17)
C31 0.069(3) 0.0299(19) 0.046(2) 0.0146(16) -0.023(2) -0.0240(19)
C32B 0.046(3) 0.062(4) 0.044(4) -0.011(3) -0.008(3) 0.004(3)
C33 0.052(3) 0.062(3) 0.057(3) 0.029(2) -0.018(2) -0.036(2)
Cl2A 0.096(6) 0.051(5) 0.091(6) -0.018(4) 0.028(5) -0.013(5)
Cl1A 0.078(6) 0.153(10) 0.053(5) 0.031(6) 0.001(4) 0.030(6)
C32A 0.052(8) 0.085(9) 0.044(7) -0.004(7) 0.001(7) 0.000(7)

loop_
_atom_type_symbol
_atom_type_description
_atom_type_scat_dispersion_real
_atom_type_scat_dispersion_imag
_atom_type_scat_source
C C 0.0033 0.0016 'International Tables Vol C Tables 4.2.6.8 and 6.1.1.4'
H H 0.0000 0.0000 'International Tables Vol C Tables 4.2.6.8 and 6.1.1.4'
Au Au -2.0133 8.8022 'International Tables Vol C Tables 4.2.6.8 and 6.1.1.4'
Cl Cl 0.1484 0.1585 'International Tables Vol C Tables 4.2.6.8 and 6.1.1.4'
F F 0.0171 0.0103 'International Tables Vol C Tables 4.2.6.8 and 6.1.1.4'
N N 0.0061 0.0033 'International Tables Vol C Tables 4.2.6.8 and 6.1.1.4'
P P 0.1023 0.0942 'International Tables Vol C Tables 4.2.6.8 and 6.1.1.4'
Sb Sb -0.5866 1.5461 'International Tables Vol C Tables 4.2.6.8 and 6.1.1.4'

loop_
_geom_angle_atom_site_label_1
_geom_angle_atom_site_label_2
_geom_angle_atom_site_label_3
_geom_angle
_geom_angle_site_symmetry_1
_geom_angle_site_symmetry_3
P1 Au1 Au1 91.38(2) . 3_666
P1 Au1 P2 164.61(3) . 3_666
P2 Au1 Au1 92.23(2) 3_666 3_666
F1 Sb1 F5 89.16(10) . .
F2 Sb1 F5 90.26(11) . .
F2 Sb1 F1 89.75(11) . .
F2 Sb1 F6 88.93(11) . .
F2 Sb1 F4 177.75(11) . .
F6 Sb1 F5 89.11(11) . .
F6 Sb1 F1 177.82(12) . .
F6 Sb1 F4 90.96(12) . .
F4 Sb1 F5 87.49(11) . .
F4 Sb1 F1 90.29(11) . .
F3 Sb1 F5 177.18(11) . .
F3 Sb1 F1 89.93(11) . .
F3 Sb1 F2 92.41(12) . .
F3 Sb1 F6 91.86(12) . .
F3 Sb1 F4 89.84(12) . .
N1 P1 Au1 114.35(8) . .
N1 P1 C1 106.69(12) . .
N1 P1 C5 109.50(12) . .
C1 P1 Au1 116.18(10) . .
C1 P1 C5 106.08(13) . .
C5 P1 Au1 103.62(10) . .
N1 P2 Au1 114.22(8) . 3_666
N1 P2 C4 107.39(12) . .
N1 P2 C6 108.88(12) . .
C4 P2 Au1 115.51(10) . 3_666
C4 P2 C6 107.01(14) . .
C6 P2 Au1 103.41(10) . 3_666
P2 N1 P1 124.24(13) . .
C10 N1 P1 118.62(18) . .
C10 N1 P2 117.09(19) . .
C7 C1 P1 118.0(2) . .
C7 C1 C18 119.6(3) . .
C18 C1 P1 122.4(2) . .
C5 C2 H 120.0 . .
C5 C2 C16 120.1(3) . .
C16 C2 H 120.0 . .
C5 C3 HA 120.1 . .
C5 C3 C12 119.8(3) . .
C12 C3 HA 120.1 . .
C9 C4 P2 123.6(2) . .
C11 C4 P2 117.3(2) . .
C11 C4 C9 119.1(3) . .
C2 C5 P1 117.6(2) . .
C3 C5 P1 122.4(2) . .
C3 C5 C2 119.7(3) . .
C14 C6 P2 124.5(2) . .
C17 C6 P2 116.6(2) . .
C17 C6 C14 118.7(3) . .
C1 C7 HB 120.0 . .
C8 C7 C1 120.0(3) . .
C8 C7 HB 120.0 . .
C7 C8 HC 119.9 . .
C13 C8 C7 120.2(3) . .
C13 C8 HC 119.9 . .
C4 C9 HD 119.9 . .
C4 C9 C24 120.2(3) . .
C24 C9 HD 119.9 . .
C21 C10 N1 118.7(3) . .
C26 C10 N1 119.6(3) . .
C26 C10 C21 121.7(3) . .
C4 C11 HE 119.9 . .
C22 C11 C4 120.2(3) . .
C22 C11 HE 119.9 . .
C3 C12 HF 119.9 . .
C15 C12 C3 120.2(3) . .
C15 C12 HF 119.9 . .
C8 C13 HG 119.8 . .
C8 C13 C19 120.4(3) . .
C19 C13 HG 119.8 . .
C6 C14 HH 120.1 . .
C6 C14 C28 119.9(3) . .
C28 C14 HH 120.1 . .
C12 C15 HI 119.8 . .
C12 C15 C16 120.4(3) . .
C16 C15 HI 119.8 . .
C2 C16 HJ 120.1 . .
C15 C16 C2 119.8(3) . .
C15 C16 HJ 120.1 . .
C6 C17 HK 119.6 . .
C23 C17 C6 120.9(3) . .
C23 C17 HK 119.6 . .
C1 C18 HL 120.1 . .
C19 C18 C1 119.8(3) . .
C19 C18 HL 120.1 . .
C13 C19 C18 120.1(3) . .
C13 C19 HM 120.0 . .
C18 C19 HM 120.0 . .
HN C20 HO 109.5 . .
HN C20 HP 109.5 . .
HO C20 HP 109.5 . .
C21 C20 HN 109.5 . .
C21 C20 HO 109.5 . .
C21 C20 HP 109.5 . .
C10 C21 C20 124.4(3) . .
C29 C21 C10 117.9(4) . .
C29 C21 C20 117.6(4) . .
C11 C22 HQ 119.9 . .
C25 C22 C11 120.1(3) . .
C25 C22 HQ 119.9 . .
C17 C23 HR 120.1 . .
C30 C23 C17 119.7(3) . .
C30 C23 HR 120.1 . .
C9 C24 HS 120.1 . .
C25 C24 C9 119.8(3) . .
C25 C24 HS 120.1 . .
C22 C25 C24 120.6(3) . .
C22 C25 HT 119.7 . .
C24 C25 HT 119.7 . .
C10 C26 C27 124.6(3) . .
C31 C26 C10 117.0(4) . .
C31 C26 C27 118.4(4) . .
C26 C27 HU 109.5 . .
C26 C27 HV 109.5 . .
C26 C27 HW 109.5 . .
HU C27 HV 109.5 . .
HU C27 HW 109.5 . .
HV C27 HW 109.5 . .
C14 C28 HX 119.8 . .
C30 C28 C14 120.5(3) . .
C30 C28 HX 119.8 . .
C21 C29 HY 119.5 . .
C33 C29 C21 121.0(4) . .
C33 C29 HY 119.5 . .
C23 C30 HZ 119.9 . .
C28 C30 C23 120.3(3) . .
C28 C30 HZ 119.9 . .
C26 C31 H0AA 119.2 . .
C33 C31 C26 121.6(4) . .
C33 C31 H0AA 119.2 . .
Cl2B C32B H32A 109.3 . .
Cl2B C32B H32B 109.3 . .
Cl1B C32B Cl2B 111.7(5) . .
Cl1B C32B H32A 109.3 . .
Cl1B C32B H32B 109.3 . .
H32A C32B H32B 107.9 . .
C29 C33 H1AA 119.6 . .
C31 C33 C29 120.8(4) . .
C31 C33 H1AA 119.6 . .
Cl2A C32A H32C 109.1 . .
Cl2A C32A H32D 109.0 . .
Cl1A C32A Cl2A 113(3) . .
Cl1A C32A H32C 109.1 . .
Cl1A C32A H32D 109.0 . .
H32C C32A H32D 107.8 . .

loop_
_geom_bond_atom_site_label_1
_geom_bond_atom_site_label_2
_geom_bond_distance
_geom_bond_site_symmetry_2
Au1 Au1 2.8303(7) 3_666
Au1 P1 2.3183(8) .
Au1 P2 2.3206(8) 3_666
Sb1 F5 1.887(2) .
Sb1 F1 1.878(2) .
Sb1 F2 1.860(2) .
Sb1 F6 1.872(2) .
Sb1 F4 1.873(2) .
Sb1 F3 1.858(2) .
P1 N1 1.720(2) .
P1 C1 1.800(3) .
P1 C5 1.820(3) .
P2 N1 1.716(2) .
P2 C4 1.804(3) .
P2 C6 1.816(3) .
Cl2B C32B 1.772(10) .
Cl1B C32B 1.707(9) .
N1 C10 1.469(4) .
C1 C7 1.394(4) .
C1 C18 1.397(4) .
C2 H 0.9300 .
C2 C5 1.394(4) .
C2 C16 1.394(5) .
C3 HA 0.9300 .
C3 C5 1.389(4) .
C3 C12 1.396(5) .
C4 C9 1.395(4) .
C4 C11 1.394(4) .
C6 C14 1.395(4) .
C6 C17 1.392(4) .
C7 HB 0.9300 .
C7 C8 1.388(4) .
C8 HC 0.9300 .
C8 C13 1.378(5) .
C9 HD 0.9300 .
C9 C24 1.396(4) .
C10 C21 1.416(5) .
C10 C26 1.408(5) .
C11 HE 0.9300 .
C11 C22 1.395(4) .
C12 HF 0.9300 .
C12 C15 1.380(5) .
C13 HG 0.9300 .
C13 C19 1.385(5) .
C14 HH 0.9300 .
C14 C28 1.401(5) .
C15 HI 0.9300 .
C15 C16 1.384(5) .
C16 HJ 0.9300 .
C17 HK 0.9300 .
C17 C23 1.392(5) .
C18 HL 0.9300 .
C18 C19 1.390(4) .
C19 HM 0.9300 .
C20 HN 0.9600 .
C20 HO 0.9600 .
C20 HP 0.9600 .
C20 C21 1.499(6) .
C21 C29 1.393(5) .
C22 HQ 0.9300 .
C22 C25 1.371(5) .
C23 HR 0.9300 .
C23 C30 1.381(5) .
C24 HS 0.9300 .
C24 C25 1.381(5) .
C25 HT 0.9300 .
C26 C27 1.499(6) .
C26 C31 1.405(5) .
C27 HU 0.9600 .
C27 HV 0.9600 .
C27 HW 0.9600 .
C28 HX 0.9300 .
C28 C30 1.372(6) .
C29 HY 0.9300 .
C29 C33 1.375(7) .
C30 HZ 0.9300 .
C31 H0AA 0.9300 .
C31 C33 1.367(7) .
C32B H32A 0.9700 .
C32B H32B 0.9700 .
C33 H1AA 0.9300 .
Cl2A C32A 1.75(6) .
Cl1A C32A 1.71(4) .
C32A H32C 0.9700 .
C32A H32D 0.9700 .
